data_4313260
loop_
_publ_author_name
'Heidi Boerzel'
'Margery Koeckert'
'Weiming Bu'
'Bernhard Spingler'
'Stephen J. Lippard'

_publ_section_title
;
 Zinc-Bound Thiolate-Disulfide Exchange: A Strategy for Inhibiting
 Metallo-\b-lactamases
;
_journal_name_full 'Inorganic Chemistry'
_journal_page_first 1604
_journal_page_last 1615
_journal_paper_doi 10.1021/ic025624f
_journal_volume 42
_journal_year 2003
_chemical_formula_sum 'C37 H34 B Cl2 N7 O2 S Zn'
_chemical_formula_weight 787.85
_chemical_name_systematic
;
  ?
;
_space_group_IT_number 2
_symmetry_cell_setting triclinic
_symmetry_space_group_name_Hall '-P 1'
_symmetry_space_group_name_H-M 'P -1'
_atom_sites_solution_hydrogens geom
_atom_sites_solution_primary direct
_atom_sites_solution_secondary difmap
_audit_creation_method SHELXL-97
_cell_angle_alpha 87.912(4)
_cell_angle_beta 70.601(4)
_cell_angle_gamma 71.961(4)
_cell_formula_units_Z 4
_cell_length_a 14.028(3)
_cell_length_b 16.398(3)
_cell_length_c 17.664(4)
_cell_measurement_temperature 193(2)
_cell_volume 3634.2(13)
_computing_cell_refinement 'Bruker SMART'
_computing_data_collection 'Bruker SMART'
_computing_data_reduction 'Bruker SHELXTL'
_computing_molecular_graphics SHELXTL
_computing_publication_material SHELXTL
_computing_structure_refinement 'SHELXL-97 (Sheldrick, 1997)'
_computing_structure_solution 'SHELXS-97 (Sheldrick, 1990)'
_diffrn_ambient_temperature 193(2)
_diffrn_measured_fraction_theta_full 0.919
_diffrn_measured_fraction_theta_max 0.919
_diffrn_measurement_device_type 'SMART CCD'
_diffrn_measurement_method 'phi and omega scans'
_diffrn_radiation_monochromator graphite
_diffrn_radiation_source 'fine-focus sealed tube'
_diffrn_radiation_type MoK\a
_diffrn_radiation_wavelength 0.71073
_diffrn_reflns_av_R_equivalents 0.1182
_diffrn_reflns_av_sigmaI/netI 0.2708
_diffrn_reflns_limit_h_max 18
_diffrn_reflns_limit_h_min -15
_diffrn_reflns_limit_k_max 21
_diffrn_reflns_limit_k_min -20
_diffrn_reflns_limit_l_max 23
_diffrn_reflns_limit_l_min -23
_diffrn_reflns_number 33536
_diffrn_reflns_theta_full 28.30
_diffrn_reflns_theta_max 28.30
_diffrn_reflns_theta_min 1.23
_exptl_absorpt_coefficient_mu 0.925
_exptl_absorpt_correction_type none
_exptl_crystal_colour yellow
_exptl_crystal_density_diffrn 1.440
_exptl_crystal_density_method 'not measured'
_exptl_crystal_description needle
_exptl_crystal_F_000 1624
_exptl_crystal_size_max 0.2
_exptl_crystal_size_mid 0.12
_exptl_crystal_size_min 0.1
_refine_diff_density_max 1.306
_refine_diff_density_min -1.126
_refine_diff_density_rms 0.113
_refine_ls_extinction_method none
_refine_ls_goodness_of_fit_ref 0.910
_refine_ls_hydrogen_treatment mixed
_refine_ls_matrix_type full
_refine_ls_number_parameters 927
_refine_ls_number_reflns 16620
_refine_ls_number_restraints 1
_refine_ls_restrained_S_all 0.910
_refine_ls_R_factor_all 0.2329
_refine_ls_R_factor_gt 0.0848
_refine_ls_shift/su_max 10.440
_refine_ls_shift/su_mean 0.232
_refine_ls_structure_factor_coef Fsqd
_refine_ls_weighting_details 'calc w=1/[\s^2^(Fo^2^)+(0.1051P)^2^+0.0000P] where P=(Fo^2^+2Fc^2^)/3'
_refine_ls_weighting_scheme calc
_refine_ls_wR_factor_gt 0.1841
_refine_ls_wR_factor_ref 0.2424
_reflns_number_gt 6365
_reflns_number_total 16620
_reflns_threshold_expression >2sigma(I)
_cod_data_source_file ic025624f_6.cif
_cod_data_source_block 10
_cod_depositor_comments
;
The following automatic conversions were performed:

'_symmetry_cell_setting' value 'Triclinic' changed to 'triclinic'
according to the built-in table from CIF Core dictionary named
'cif_core.dic' version 2.4.1 from 2010-06-29.

Automatic conversion script
Id: cif_fix_values 1646 2011-03-28 12:23:43Z adriana 
;
_cod_original_cell_volume 3634.2(12)
_cod_database_code 4313260

loop_
_symmetry_equiv_pos_as_xyz
'x, y, z'
'-x, -y, -z'

loop_
_atom_site_label
_atom_site_type_symbol
_atom_site_fract_x
_atom_site_fract_y
_atom_site_fract_z
_atom_site_U_iso_or_equiv
_atom_site_adp_type
_atom_site_occupancy
_atom_site_symmetry_multiplicity
_atom_site_calc_flag
_atom_site_refinement_flags
_atom_site_disorder_assembly
_atom_site_disorder_group
Zn1 Zn 0.64113(7) 0.52152(5) 0.68314(5) 0.0248(2) Uani 1 1 d . . .
Zn2 Zn 0.30219(7) 0.99209(5) 0.26194(5) 0.0252(2) Uani 1 1 d . . .
S1 S 0.77013(16) 0.58138(13) 0.66439(12) 0.0314(5) Uani 1 1 d . . .
S2 S 0.15169(16) 0.95963(14) 0.31851(12) 0.0337(5) Uani 1 1 d . . .
B1 B 0.4520(7) 0.4630(5) 0.7033(5) 0.025(2) Uani 1 1 d . . .
H1 H 0.375(5) 0.440(4) 0.719(4) 0.029(19) Uiso 1 1 d . . .
B2 B 0.5176(7) 1.0168(6) 0.1896(5) 0.031(2) Uani 1 1 d . . .
H2 H 0.598(5) 1.020(4) 0.164(3) 0.007(15) Uiso 1 1 d . . .
N11 N 0.5334(5) 0.5138(4) 0.7944(4) 0.0281(15) Uani 1 1 d . . .
N12 N 0.4457(5) 0.4998(4) 0.7855(4) 0.0278(15) Uani 1 1 d . . .
N21 N 0.6529(5) 0.4035(4) 0.6373(3) 0.0249(14) Uani 1 1 d . . .
N22 N 0.5565(5) 0.3875(4) 0.6689(4) 0.0250(14) Uani 1 1 d . . .
N31 N 0.5242(5) 0.5812(4) 0.6363(4) 0.0262(14) Uani 1 1 d . . .
N32 N 0.4547(5) 0.5361(4) 0.6437(4) 0.0272(15) Uani 1 1 d . . .
N41 N 1.1432(6) 0.3371(6) 0.7320(5) 0.054(2) Uani 1 1 d . . .
N51 N 0.4171(5) 0.9228(4) 0.1621(3) 0.0272(15) Uani 1 1 d . . .
N52 N 0.5044(5) 0.9510(4) 0.1363(3) 0.0249(14) Uani 1 1 d . . .
N61 N 0.4058(5) 0.9795(4) 0.3245(3) 0.0247(14) Uani 1 1 d . . .
N62 N 0.5024(5) 0.9857(4) 0.2758(4) 0.0283(15) Uani 1 1 d . . .
N71 N 0.3235(5) 1.1065(4) 0.2210(4) 0.0302(15) Uani 1 1 d . . .
N72 N 0.4294(5) 1.1026(4) 0.1956(4) 0.0301(16) Uani 1 1 d . . .
N81 N -0.0910(8) 0.9895(9) 0.0926(6) 0.076(3) Uani 1 1 d . . .
O1 O 1.1463(5) 0.2619(5) 0.7437(4) 0.0617(19) Uani 1 1 d . . .
O2 O 1.2172(6) 0.3637(5) 0.7290(5) 0.079(2) Uani 1 1 d . . .
O3 O -0.1268(7) 0.9317(8) 0.0870(5) 0.107(4) Uani 1 1 d . . .
O4 O -0.1048(7) 1.0549(7) 0.0563(5) 0.097(3) Uani 1 1 d . . .
C11 C 0.5012(6) 0.5459(4) 0.8709(4) 0.0285(18) Uani 1 1 d . . .
C12 C 0.3952(7) 0.5525(6) 0.9093(5) 0.040(2) Uani 1 1 d . . .
H12A H 0.3537 0.5732 0.9636 0.049 Uiso 1 1 calc R . .
C13 C 0.3617(6) 0.5235(5) 0.8543(5) 0.033(2) Uani 1 1 d . . .
C14 C 0.2574(7) 0.5127(7) 0.8620(5) 0.055(3) Uani 1 1 d . . .
H14A H 0.2609 0.4899 0.8103 0.082 Uiso 1 1 calc R . .
H14B H 0.2014 0.5685 0.8776 0.082 Uiso 1 1 calc R . .
H14C H 0.2412 0.4726 0.9031 0.082 Uiso 1 1 calc R . .
C15 C 0.5757(6) 0.5656(5) 0.9055(4) 0.0287(18) Uani 1 1 d . . .
C16 C 0.5386(7) 0.6225(5) 0.9723(5) 0.041(2) Uani 1 1 d . . .
H16A H 0.4641 0.6498 0.9967 0.050 Uiso 1 1 calc R . .
C17 C 0.6079(8) 0.6403(6) 1.0040(5) 0.047(2) Uani 1 1 d . . .
H17A H 0.5809 0.6803 1.0495 0.056 Uiso 1 1 calc R . .
C18 C 0.7154(9) 0.6010(6) 0.9704(5) 0.051(3) Uani 1 1 d . . .
H18A H 0.7630 0.6136 0.9923 0.061 Uiso 1 1 calc R . .
C19 C 0.7539(7) 0.5428(6) 0.9044(5) 0.044(2) Uani 1 1 d . . .
H19A H 0.8284 0.5150 0.8809 0.052 Uiso 1 1 calc R . .
C20 C 0.6841(7) 0.5246(5) 0.8723(4) 0.034(2) Uani 1 1 d . . .
H20A H 0.7110 0.4839 0.8273 0.041 Uiso 1 1 calc R . .
C21 C 0.7254(6) 0.3283(5) 0.6062(4) 0.0257(17) Uani 1 1 d . . .
C22 C 0.6787(6) 0.2630(5) 0.6183(5) 0.033(2) Uani 1 1 d . . .
H22A H 0.7137 0.2036 0.6017 0.040 Uiso 1 1 calc R . .
C23 C 0.5714(6) 0.3018(5) 0.6592(4) 0.0269(17) Uani 1 1 d . . .
C24 C 0.4856(6) 0.2616(5) 0.6906(5) 0.038(2) Uani 1 1 d . . .
H24A H 0.4176 0.3063 0.7166 0.057 Uiso 1 1 calc R . .
H24B H 0.5022 0.2207 0.7298 0.057 Uiso 1 1 calc R . .
H24C H 0.4807 0.2313 0.6459 0.057 Uiso 1 1 calc R . .
C25 C 0.8397(6) 0.3198(5) 0.5665(4) 0.0256(17) Uani 1 1 d . . .
C26 C 0.9189(6) 0.2431(5) 0.5678(5) 0.036(2) Uani 1 1 d . . .
H26A H 0.8986 0.1955 0.5918 0.043 Uiso 1 1 calc R . .
C27 C 1.0251(7) 0.2353(5) 0.5351(5) 0.041(2) Uani 1 1 d . . .
H27A H 1.0776 0.1827 0.5364 0.049 Uiso 1 1 calc R . .
C28 C 1.0554(7) 0.3042(6) 0.5002(5) 0.044(2) Uani 1 1 d . . .
H28A H 1.1287 0.3000 0.4790 0.053 Uiso 1 1 calc R . .
C29 C 0.9787(6) 0.3791(5) 0.4963(4) 0.0319(19) Uani 1 1 d . . .
H29A H 0.9997 0.4258 0.4709 0.038 Uiso 1 1 calc R . .
C30 C 0.8721(6) 0.3875(5) 0.5286(4) 0.0292(18) Uani 1 1 d . . .
H30A H 0.8204 0.4396 0.5250 0.035 Uiso 1 1 calc R . .
C31 C 0.5123(6) 0.6377(5) 0.5810(4) 0.0278(18) Uani 1 1 d . . .
C32 C 0.4345(6) 0.6290(5) 0.5524(5) 0.034(2) Uani 1 1 d . . .
H32A H 0.4107 0.6609 0.5126 0.041 Uiso 1 1 calc R . .
C33 C 0.3990(6) 0.5658(5) 0.5926(4) 0.0304(19) Uani 1 1 d . . .
C34 C 0.3142(6) 0.5311(6) 0.5868(5) 0.042(2) Uani 1 1 d . . .
H34A H 0.2842 0.5611 0.5469 0.063 Uiso 1 1 calc R . .
H34B H 0.2577 0.5400 0.6394 0.063 Uiso 1 1 calc R . .
H34C H 0.3453 0.4694 0.5704 0.063 Uiso 1 1 calc R . .
C35 C 0.5726(6) 0.6990(5) 0.5607(4) 0.0303(19) Uani 1 1 d . . .
C36 C 0.5815(7) 0.7473(5) 0.6184(5) 0.034(2) Uani 1 1 d . . .
H36A H 0.5498 0.7396 0.6737 0.040 Uiso 1 1 calc R . .
C37 C 0.6354(7) 0.8069(6) 0.5980(5) 0.042(2) Uani 1 1 d . . .
H37A H 0.6424 0.8384 0.6388 0.051 Uiso 1 1 calc R . .
C38 C 0.6792(7) 0.8204(5) 0.5179(6) 0.042(2) Uani 1 1 d . . .
H38A H 0.7140 0.8628 0.5037 0.051 Uiso 1 1 calc R . .
C39 C 0.6721(7) 0.7721(5) 0.4586(5) 0.040(2) Uani 1 1 d . . .
H39A H 0.7033 0.7805 0.4035 0.049 Uiso 1 1 calc R . .
C40 C 0.6199(7) 0.7119(5) 0.4796(5) 0.036(2) Uani 1 1 d . . .
H40A H 0.6158 0.6786 0.4386 0.044 Uiso 1 1 calc R . .
C41 C 0.8747(6) 0.5080(5) 0.6893(4) 0.0274(18) Uani 1 1 d . . .
C42 C 0.8823(6) 0.4221(5) 0.7022(4) 0.0304(18) Uani 1 1 d . . .
H42A H 0.8264 0.4016 0.7012 0.036 Uiso 1 1 calc R . .
C43 C 0.9702(7) 0.3664(5) 0.7164(4) 0.033(2) Uani 1 1 d . . .
H43A H 0.9755 0.3078 0.7246 0.040 Uiso 1 1 calc R . .
C44 C 1.0495(7) 0.3973(6) 0.7184(5) 0.036(2) Uani 1 1 d . . .
C45 C 1.0452(7) 0.4812(6) 0.7077(5) 0.042(2) Uani 1 1 d . . .
H45A H 1.1014 0.5007 0.7099 0.050 Uiso 1 1 calc R . .
C46 C 0.9579(7) 0.5368(6) 0.6936(5) 0.037(2) Uani 1 1 d . . .
H46A H 0.9534 0.5954 0.6867 0.044 Uiso 1 1 calc R . .
C51 C 0.4242(6) 0.8718(5) 0.1022(4) 0.0257(17) Uani 1 1 d . . .
C52 C 0.5150(6) 0.8678(5) 0.0360(4) 0.0326(19) Uani 1 1 d . . .
H52A H 0.5380 0.8367 -0.0145 0.039 Uiso 1 1 calc R . .
C53 C 0.5640(6) 0.9181(5) 0.0594(4) 0.0288(18) Uani 1 1 d . . .
C54 C 0.6646(6) 0.9370(6) 0.0109(5) 0.042(2) Uani 1 1 d . . .
H54A H 0.6803 0.9746 0.0438 0.062 Uiso 1 1 calc R . .
H54B H 0.6552 0.9656 -0.0370 0.062 Uiso 1 1 calc R . .
H54C H 0.7238 0.8830 -0.0055 0.062 Uiso 1 1 calc R . .
C55 C 0.3479(6) 0.8244(5) 0.1109(4) 0.0297(19) Uani 1 1 d . . .
C56 C 0.2846(6) 0.8358(5) 0.0626(5) 0.035(2) Uani 1 1 d . . .
H56A H 0.2870 0.8786 0.0249 0.042 Uiso 1 1 calc R . .
C57 C 0.2181(7) 0.7865(6) 0.0677(5) 0.048(2) Uani 1 1 d . . .
H57A H 0.1757 0.7954 0.0340 0.058 Uiso 1 1 calc R . .
C58 C 0.2147(8) 0.7248(7) 0.1223(6) 0.054(3) Uani 1 1 d . . .
H58A H 0.1710 0.6897 0.1258 0.065 Uiso 1 1 calc R . .
C59 C 0.2751(9) 0.7136(7) 0.1724(6) 0.067(3) Uani 1 1 d . . .
H59A H 0.2725 0.6707 0.2100 0.080 Uiso 1 1 calc R . .
C60 C 0.3388(8) 0.7641(6) 0.1682(6) 0.052(3) Uani 1 1 d . . .
H60A H 0.3770 0.7576 0.2047 0.063 Uiso 1 1 calc R . .
C61 C 0.4142(6) 0.9598(5) 0.3971(4) 0.0264(18) Uani 1 1 d . . .
C62 C 0.5164(6) 0.9532(5) 0.3939(5) 0.0324(19) Uani 1 1 d . . .
H62A H 0.5440 0.9400 0.4368 0.039 Uiso 1 1 calc R . .
C63 C 0.5707(6) 0.9695(5) 0.3170(5) 0.0310(19) Uani 1 1 d . . .
C64 C 0.6832(6) 0.9703(6) 0.2806(5) 0.050(3) Uani 1 1 d . . .
H64A H 0.6969 0.9842 0.2243 0.075 Uiso 1 1 calc R . .
H64B H 0.7321 0.9136 0.2831 0.075 Uiso 1 1 calc R . .
H64C H 0.6942 1.0138 0.3105 0.075 Uiso 1 1 calc R . .
C65 C 0.3266(6) 0.9465(5) 0.4651(4) 0.0269(18) Uani 1 1 d . . .
C66 C 0.3511(7) 0.8890(5) 0.5218(5) 0.041(2) Uani 1 1 d . . .
H66A H 0.4233 0.8588 0.5157 0.049 Uiso 1 1 calc R . .
C67 C 0.2699(9) 0.8764(6) 0.5867(5) 0.056(3) Uani 1 1 d . . .
H67A H 0.2870 0.8369 0.6245 0.068 Uiso 1 1 calc R . .
C68 C 0.1679(8) 0.9190(6) 0.5970(5) 0.051(3) Uani 1 1 d . . .
H68A H 0.1134 0.9104 0.6426 0.061 Uiso 1 1 calc R . .
C69 C 0.1410(7) 0.9754(6) 0.5419(5) 0.047(2) Uani 1 1 d . . .
H69A H 0.0683 1.0043 0.5486 0.057 Uiso 1 1 calc R . .
C70 C 0.2223(6) 0.9896(5) 0.4758(5) 0.034(2) Uani 1 1 d . . .
H70A H 0.2045 1.0294 0.4384 0.041 Uiso 1 1 calc R . .
C71 C 0.2676(7) 1.1878(5) 0.2151(4) 0.034(2) Uani 1 1 d . . .
C72 C 0.3368(7) 1.2367(5) 0.1862(5) 0.036(2) Uani 1 1 d . . .
H72A H 0.3176 1.2958 0.1758 0.043 Uiso 1 1 calc R . .
C73 C 0.4371(7) 1.1828(5) 0.1759(4) 0.035(2) Uani 1 1 d . . .
C74 C 0.5402(7) 1.2006(6) 0.1521(5) 0.046(2) Uani 1 1 d . . .
H74A H 0.5290 1.2611 0.1404 0.070 Uiso 1 1 calc R . .
H74B H 0.5904 1.1637 0.1040 0.070 Uiso 1 1 calc R . .
H74C H 0.5692 1.1890 0.1962 0.070 Uiso 1 1 calc R . .
C75 C 0.1515(7) 1.2182(5) 0.2378(5) 0.037(2) Uani 1 1 d . . .
C76 C 0.0878(7) 1.2039(5) 0.3122(5) 0.042(2) Uani 1 1 d . . .
H76A H 0.1197 1.1723 0.3485 0.050 Uiso 1 1 calc R . .
C77 C -0.0212(8) 1.2350(7) 0.3343(7) 0.061(3) Uani 1 1 d . . .
H77A H -0.0638 1.2253 0.3860 0.073 Uiso 1 1 calc R . .
C78 C -0.0684(8) 1.2789(7) 0.2837(9) 0.075(4) Uani 1 1 d . . .
H78A H -0.1439 1.2990 0.2987 0.090 Uiso 1 1 calc R . .
C79 C -0.0048(11) 1.2943(7) 0.2089(9) 0.083(4) Uani 1 1 d . . .
H79A H -0.0383 1.3269 0.1739 0.099 Uiso 1 1 calc R . .
C80 C 0.1048(9) 1.2643(6) 0.1837(6) 0.055(3) Uani 1 1 d . . .
H80A H 0.1470 1.2743 0.1320 0.066 Uiso 1 1 calc R . .
C81 C 0.0891(6) 0.9670(5) 0.2463(4) 0.0299(19) Uani 1 1 d . . .
C82 C 0.0955(7) 1.0264(6) 0.1864(5) 0.040(2) Uani 1 1 d . . .
H82A H 0.1408 1.0606 0.1806 0.048 Uiso 1 1 calc R . .
C83 C 0.0367(7) 1.0349(6) 0.1364(5) 0.047(2) Uani 1 1 d . . .
H83A H 0.0392 1.0761 0.0972 0.056 Uiso 1 1 calc R . .
C84 C -0.0259(7) 0.9831(7) 0.1439(5) 0.046(2) Uani 1 1 d . . .
C85 C -0.0323(7) 0.9222(7) 0.1992(5) 0.052(3) Uani 1 1 d . . .
H85A H -0.0749 0.8863 0.2019 0.063 Uiso 1 1 calc R . .
C86 C 0.0259(7) 0.9144(6) 0.2518(5) 0.043(2) Uani 1 1 d . . .
H86A H 0.0222 0.8733 0.2912 0.052 Uiso 1 1 calc R . .
C1S C 0.9232(17) 0.7393(12) 0.0570(16) 0.210(11) Uani 1 1 d . . .
H1SA H 0.9457 0.7620 0.0035 0.252 Uiso 1 1 calc R . .
H1SB H 0.9422 0.7673 0.0961 0.252 Uiso 1 1 calc R . .
Cl1S Cl 0.7703(7) 0.7457(4) 0.0955(5) 0.247(4) Uani 1 1 d . . .
Cl2S Cl 0.9720(5) 0.6216(5) 0.0534(4) 0.236(3) Uani 1 1 d . . .
Cl3S Cl 0.3002(6) 0.7220(6) 0.7626(5) 0.264(3) Uani 1 1 d D . .
Cl4S Cl 0.1271(11) 0.7404(8) 0.9158(7) 0.439(6) Uani 1 1 d D . .
C2S C 0.210(3) 0.800(2) 0.8486(15) 0.74(4) Uani 1 1 d D . .
H2SA H 0.1652 0.8512 0.8305 0.885 Uiso 1 1 calc R . .
H2SB H 0.2509 0.8198 0.8763 0.885 Uiso 1 1 calc R . .

loop_
_atom_site_aniso_label
_atom_site_aniso_U_11
_atom_site_aniso_U_22
_atom_site_aniso_U_33
_atom_site_aniso_U_23
_atom_site_aniso_U_13
_atom_site_aniso_U_12
Zn1 0.0236(5) 0.0247(5) 0.0272(5) 0.0028(4) -0.0103(4) -0.0075(4)
Zn2 0.0240(5) 0.0250(5) 0.0270(5) 0.0005(4) -0.0071(4) -0.0097(4)
S1 0.0304(12) 0.0275(11) 0.0386(12) 0.0054(9) -0.0127(9) -0.0116(9)
S2 0.0306(12) 0.0464(13) 0.0292(11) 0.0076(9) -0.0109(9) -0.0185(10)
B1 0.012(4) 0.020(5) 0.034(5) -0.002(4) -0.005(4) 0.005(4)
B2 0.023(5) 0.038(6) 0.028(5) -0.003(4) 0.003(4) -0.015(4)
N11 0.026(4) 0.031(4) 0.027(4) 0.003(3) -0.009(3) -0.009(3)
N12 0.026(4) 0.025(4) 0.033(4) 0.007(3) -0.010(3) -0.009(3)
N21 0.022(3) 0.026(4) 0.028(3) 0.001(3) -0.010(3) -0.007(3)
N22 0.025(4) 0.023(3) 0.032(4) 0.007(3) -0.016(3) -0.009(3)
N31 0.028(4) 0.024(3) 0.032(4) 0.005(3) -0.014(3) -0.012(3)
N32 0.025(4) 0.021(3) 0.038(4) 0.001(3) -0.014(3) -0.007(3)
N41 0.033(5) 0.072(6) 0.054(5) 0.010(5) -0.017(4) -0.010(5)
N51 0.023(4) 0.030(4) 0.025(3) -0.004(3) -0.004(3) -0.008(3)
N52 0.022(4) 0.027(4) 0.022(3) -0.005(3) -0.002(3) -0.009(3)
N61 0.023(4) 0.027(4) 0.028(3) 0.000(3) -0.009(3) -0.011(3)
N62 0.026(4) 0.031(4) 0.028(3) 0.000(3) -0.006(3) -0.010(3)
N71 0.032(4) 0.026(4) 0.034(4) 0.004(3) -0.011(3) -0.012(3)
N72 0.038(4) 0.028(4) 0.027(3) 0.002(3) -0.009(3) -0.017(3)
N81 0.052(6) 0.121(10) 0.053(6) 0.002(6) -0.021(5) -0.024(7)
O1 0.046(4) 0.052(5) 0.081(5) 0.020(4) -0.026(4) -0.004(4)
O2 0.040(4) 0.095(6) 0.113(6) 0.024(5) -0.040(4) -0.025(4)
O3 0.098(7) 0.197(11) 0.079(6) 0.026(6) -0.052(5) -0.097(8)
O4 0.086(7) 0.117(8) 0.080(6) -0.014(6) -0.053(5) 0.008(6)
C11 0.030(5) 0.013(4) 0.030(4) 0.006(3) -0.002(4) 0.001(3)
C12 0.033(5) 0.054(6) 0.025(4) 0.001(4) -0.004(4) -0.007(4)
C13 0.028(5) 0.038(5) 0.031(4) 0.013(4) -0.007(4) -0.011(4)
C14 0.029(5) 0.088(8) 0.042(5) 0.007(5) -0.006(4) -0.018(5)
C15 0.036(5) 0.026(4) 0.025(4) 0.009(3) -0.012(4) -0.008(4)
C16 0.052(6) 0.033(5) 0.030(5) 0.002(4) -0.015(4) -0.001(4)
C17 0.067(7) 0.042(6) 0.042(5) 0.006(4) -0.031(5) -0.017(5)
C18 0.081(8) 0.054(6) 0.047(6) 0.021(5) -0.047(6) -0.036(6)
C19 0.040(6) 0.055(6) 0.043(5) 0.007(5) -0.017(4) -0.022(5)
C20 0.049(6) 0.036(5) 0.022(4) 0.007(4) -0.012(4) -0.020(4)
C21 0.026(4) 0.023(4) 0.028(4) 0.005(3) -0.011(3) -0.005(4)
C22 0.034(5) 0.025(4) 0.042(5) 0.001(4) -0.017(4) -0.006(4)
C23 0.028(4) 0.027(4) 0.031(4) 0.007(3) -0.018(4) -0.007(4)
C24 0.038(5) 0.035(5) 0.053(5) 0.011(4) -0.027(4) -0.017(4)
C25 0.028(4) 0.027(4) 0.019(4) -0.002(3) -0.007(3) -0.007(4)
C26 0.033(5) 0.026(5) 0.046(5) 0.005(4) -0.014(4) -0.007(4)
C27 0.027(5) 0.029(5) 0.049(5) 0.001(4) -0.006(4) 0.008(4)
C28 0.030(5) 0.050(6) 0.040(5) -0.007(4) 0.003(4) -0.010(5)
C29 0.032(5) 0.034(5) 0.030(4) 0.005(4) -0.009(4) -0.013(4)
C30 0.033(5) 0.028(4) 0.025(4) 0.004(3) -0.012(4) -0.004(4)
C31 0.035(5) 0.026(4) 0.025(4) 0.000(3) -0.016(4) -0.008(4)
C32 0.035(5) 0.034(5) 0.032(4) 0.008(4) -0.013(4) -0.007(4)
C33 0.024(4) 0.033(5) 0.024(4) -0.002(4) -0.008(4) 0.005(4)
C34 0.032(5) 0.051(6) 0.049(5) 0.005(4) -0.023(4) -0.013(4)
C35 0.032(5) 0.023(4) 0.033(4) 0.002(3) -0.012(4) -0.004(4)
C36 0.048(5) 0.029(5) 0.027(4) 0.003(4) -0.017(4) -0.014(4)
C37 0.044(6) 0.041(5) 0.048(6) -0.001(4) -0.024(5) -0.012(5)
C38 0.037(5) 0.027(5) 0.064(6) 0.007(4) -0.016(5) -0.012(4)
C39 0.051(6) 0.024(5) 0.043(5) 0.009(4) -0.017(4) -0.007(4)
C40 0.050(6) 0.028(5) 0.029(4) 0.003(4) -0.017(4) -0.006(4)
C41 0.023(4) 0.039(5) 0.020(4) 0.001(3) -0.001(3) -0.015(4)
C42 0.025(4) 0.033(5) 0.032(4) 0.001(4) -0.007(4) -0.011(4)
C43 0.041(5) 0.026(4) 0.035(5) 0.006(4) -0.019(4) -0.009(4)
C44 0.029(5) 0.045(6) 0.032(5) 0.004(4) -0.011(4) -0.006(4)
C45 0.032(5) 0.052(6) 0.049(5) 0.010(5) -0.014(4) -0.025(5)
C46 0.047(6) 0.039(5) 0.035(5) 0.004(4) -0.008(4) -0.033(5)
C51 0.031(5) 0.020(4) 0.025(4) 0.004(3) -0.006(3) -0.009(3)
C52 0.037(5) 0.030(5) 0.026(4) -0.004(3) -0.003(4) -0.012(4)
C53 0.020(4) 0.027(4) 0.031(4) -0.003(3) -0.001(3) -0.004(3)
C54 0.034(5) 0.047(6) 0.033(5) -0.002(4) 0.001(4) -0.011(4)
C55 0.043(5) 0.025(4) 0.021(4) -0.003(3) -0.001(4) -0.020(4)
C56 0.036(5) 0.046(5) 0.028(4) 0.004(4) -0.015(4) -0.015(4)
C57 0.042(6) 0.077(7) 0.039(5) -0.004(5) -0.015(4) -0.034(5)
C58 0.050(6) 0.066(7) 0.053(6) 0.000(5) -0.008(5) -0.037(6)
C59 0.091(9) 0.075(8) 0.065(7) 0.036(6) -0.035(7) -0.063(7)
C60 0.074(7) 0.057(6) 0.053(6) 0.028(5) -0.040(6) -0.039(6)
C61 0.031(5) 0.022(4) 0.026(4) -0.004(3) -0.010(4) -0.006(4)
C62 0.032(5) 0.032(5) 0.032(5) 0.001(4) -0.013(4) -0.005(4)
C63 0.026(5) 0.036(5) 0.032(4) -0.005(4) -0.013(4) -0.006(4)
C64 0.024(5) 0.079(7) 0.051(6) 0.000(5) -0.019(4) -0.017(5)
C65 0.032(5) 0.024(4) 0.025(4) -0.004(3) -0.008(4) -0.009(4)
C66 0.041(5) 0.038(5) 0.035(5) 0.003(4) -0.011(4) -0.002(4)
C67 0.081(8) 0.034(5) 0.037(5) 0.005(4) -0.004(5) -0.012(6)
C68 0.064(7) 0.042(6) 0.034(5) 0.005(4) 0.005(5) -0.023(5)
C69 0.043(6) 0.049(6) 0.045(5) -0.014(5) -0.008(5) -0.015(5)
C70 0.034(5) 0.035(5) 0.031(4) 0.000(4) -0.009(4) -0.009(4)
C71 0.046(5) 0.022(4) 0.028(4) -0.006(3) -0.008(4) -0.004(4)
C72 0.048(6) 0.026(5) 0.030(4) -0.001(4) -0.005(4) -0.014(4)
C73 0.051(6) 0.031(5) 0.021(4) -0.003(3) -0.004(4) -0.021(4)
C74 0.061(6) 0.045(6) 0.038(5) 0.002(4) -0.004(5) -0.039(5)
C75 0.037(5) 0.021(4) 0.050(5) -0.004(4) -0.015(4) -0.005(4)
C76 0.041(6) 0.025(5) 0.051(6) -0.011(4) -0.007(5) -0.008(4)
C77 0.043(7) 0.057(7) 0.071(7) -0.017(6) -0.012(6) -0.004(5)
C78 0.027(6) 0.058(8) 0.125(11) -0.036(8) -0.016(7) 0.001(5)
C79 0.081(10) 0.048(7) 0.122(11) -0.002(7) -0.066(9) 0.010(7)
C80 0.069(8) 0.039(6) 0.058(6) 0.003(5) -0.030(6) -0.009(5)
C81 0.021(4) 0.034(5) 0.032(4) -0.006(4) -0.006(4) -0.009(4)
C82 0.043(5) 0.047(6) 0.035(5) 0.003(4) -0.021(4) -0.014(4)
C83 0.052(6) 0.050(6) 0.038(5) 0.003(4) -0.019(5) -0.010(5)
C84 0.023(5) 0.075(7) 0.036(5) -0.004(5) -0.010(4) -0.009(5)
C85 0.036(6) 0.081(8) 0.044(6) -0.013(5) -0.010(5) -0.027(5)
C86 0.041(6) 0.049(6) 0.040(5) 0.002(4) -0.008(4) -0.021(5)
C1S 0.19(2) 0.129(17) 0.32(3) -0.036(18) -0.14(2) 0.010(15)
Cl1S 0.385(11) 0.148(5) 0.305(8) 0.040(5) -0.250(9) -0.075(6)
Cl2S 0.212(7) 0.222(7) 0.167(5) -0.006(5) -0.008(5) 0.020(5)
Cl3S 0.241(8) 0.316(9) 0.274(8) 0.032(7) -0.120(7) -0.108(7)
Cl4S 0.549(16) 0.360(15) 0.498(14) -0.069(11) -0.354(13) -0.062(12)
C2S 0.74(5) 0.48(5) 0.59(4) -0.32(4) 0.56(4) -0.44(4)

loop_
_atom_type_symbol
_atom_type_description
_atom_type_scat_dispersion_real
_atom_type_scat_dispersion_imag
_atom_type_scat_source
C C 0.0033 0.0016 'International Tables Vol C Tables 4.2.6.8 and 6.1.1.4'
H H 0.0000 0.0000 'International Tables Vol C Tables 4.2.6.8 and 6.1.1.4'
B B 0.0013 0.0007 'International Tables Vol C Tables 4.2.6.8 and 6.1.1.4'
N N 0.0061 0.0033 'International Tables Vol C Tables 4.2.6.8 and 6.1.1.4'
O O 0.0106 0.0060 'International Tables Vol C Tables 4.2.6.8 and 6.1.1.4'
Zn Zn 0.2839 1.4301 'International Tables Vol C Tables 4.2.6.8 and 6.1.1.4'
S S 0.1246 0.1234 'International Tables Vol C Tables 4.2.6.8 and 6.1.1.4'
Cl Cl 0.1484 0.1585 'International Tables Vol C Tables 4.2.6.8 and 6.1.1.4'

loop_
_geom_angle_atom_site_label_1
_geom_angle_atom_site_label_2
_geom_angle_atom_site_label_3
_geom_angle
_geom_angle_site_symmetry_1
_geom_angle_site_symmetry_3
_geom_angle_publ_flag
N31 Zn1 N11 93.3(2) . . ?
N31 Zn1 N21 90.5(2) . . ?
N11 Zn1 N21 94.2(2) . . ?
N31 Zn1 S1 116.46(18) . . ?
N11 Zn1 S1 124.38(18) . . ?
N21 Zn1 S1 128.49(18) . . ?
N51 Zn2 N61 93.8(2) . . ?
N51 Zn2 N71 92.7(2) . . ?
N61 Zn2 N71 91.1(2) . . ?
N51 Zn2 S2 120.76(18) . . ?
N61 Zn2 S2 119.70(18) . . ?
N71 Zn2 S2 129.72(19) . . ?
C41 S1 Zn1 108.2(3) . . ?
C81 S2 Zn2 108.0(3) . . ?
N22 B1 N12 109.6(6) . . ?
N22 B1 N32 108.3(6) . . ?
N12 B1 N32 107.7(6) . . ?
N62 B2 N72 108.2(6) . . ?
N62 B2 N52 109.7(6) . . ?
N72 B2 N52 107.8(7) . . ?
C11 N11 N12 105.3(6) . . ?
C11 N11 Zn1 139.0(5) . . ?
N12 N11 Zn1 110.4(4) . . ?
C13 N12 N11 110.7(6) . . ?
C13 N12 B1 128.9(7) . . ?
N11 N12 B1 120.4(6) . . ?
C21 N21 N22 106.2(6) . . ?
C21 N21 Zn1 140.0(5) . . ?
N22 N21 Zn1 110.4(4) . . ?
C23 N22 N21 110.1(6) . . ?
C23 N22 B1 129.7(6) . . ?
N21 N22 B1 120.0(6) . . ?
C31 N31 N32 107.7(6) . . ?
C31 N31 Zn1 136.5(5) . . ?
N32 N31 Zn1 112.5(4) . . ?
N31 N32 C33 108.7(6) . . ?
N31 N32 B1 119.6(6) . . ?
C33 N32 B1 131.7(7) . . ?
O1 N41 O2 122.6(8) . . ?
O1 N41 C44 119.3(8) . . ?
O2 N41 C44 118.0(9) . . ?
C51 N51 N52 107.0(6) . . ?
C51 N51 Zn2 137.6(5) . . ?
N52 N51 Zn2 112.9(4) . . ?
C53 N52 N51 109.3(6) . . ?
C53 N52 B2 129.9(6) . . ?
N51 N52 B2 120.6(5) . . ?
C61 N61 N62 107.3(6) . . ?
C61 N61 Zn2 140.7(5) . . ?
N62 N61 Zn2 111.8(4) . . ?
C63 N62 N61 109.9(6) . . ?
C63 N62 B2 128.7(7) . . ?
N61 N62 B2 121.0(6) . . ?
C71 N71 N72 106.7(6) . . ?
C71 N71 Zn2 140.9(6) . . ?
N72 N71 Zn2 112.2(5) . . ?
C73 N72 N71 109.2(6) . . ?
C73 N72 B2 129.9(7) . . ?
N71 N72 B2 120.8(6) . . ?
O3 N81 O4 123.8(11) . . ?
O3 N81 C84 120.6(11) . . ?
O4 N81 C84 115.6(11) . . ?
N11 C11 C12 110.0(7) . . ?
N11 C11 C15 121.8(7) . . ?
C12 C11 C15 128.1(7) . . ?
C13 C12 C11 106.8(7) . . ?
N12 C13 C12 107.1(7) . . ?
N12 C13 C14 121.8(8) . . ?
C12 C13 C14 131.0(8) . . ?
C20 C15 C16 118.6(8) . . ?
C20 C15 C11 120.1(7) . . ?
C16 C15 C11 121.3(7) . . ?
C15 C16 C17 121.0(9) . . ?
C16 C17 C18 120.5(9) . . ?
C17 C18 C19 119.4(9) . . ?
C20 C19 C18 120.2(9) . . ?
C15 C20 C19 120.3(8) . . ?
N21 C21 C22 110.6(7) . . ?
N21 C21 C25 121.8(7) . . ?
C22 C21 C25 127.5(7) . . ?
C21 C22 C23 106.2(7) . . ?
N22 C23 C22 106.8(7) . . ?
N22 C23 C24 124.3(7) . . ?
C22 C23 C24 128.9(7) . . ?
C30 C25 C26 117.9(7) . . ?
C30 C25 C21 121.7(7) . . ?
C26 C25 C21 120.4(7) . . ?
C27 C26 C25 121.3(8) . . ?
C26 C27 C28 119.8(8) . . ?
C29 C28 C27 119.5(8) . . ?
C28 C29 C30 121.2(8) . . ?
C25 C30 C29 120.2(7) . . ?
N31 C31 C32 109.0(7) . . ?
N31 C31 C35 121.6(7) . . ?
C32 C31 C35 129.3(7) . . ?
C33 C32 C31 106.9(7) . . ?
C32 C33 N32 107.8(7) . . ?
C32 C33 C34 129.7(7) . . ?
N32 C33 C34 122.6(7) . . ?
C36 C35 C40 118.1(7) . . ?
C36 C35 C31 122.5(7) . . ?
C40 C35 C31 119.4(7) . . ?
C35 C36 C37 121.5(7) . . ?
C38 C37 C36 119.7(8) . . ?
C39 C38 C37 119.9(8) . . ?
C40 C39 C38 119.9(8) . . ?
C39 C40 C35 120.9(8) . . ?
C42 C41 C46 118.0(8) . . ?
C42 C41 S1 123.8(6) . . ?
C46 C41 S1 118.1(6) . . ?
C43 C42 C41 120.9(8) . . ?
C44 C43 C42 118.7(8) . . ?
C43 C44 C45 122.8(8) . . ?
C43 C44 N41 118.1(8) . . ?
C45 C44 N41 119.1(8) . . ?
C46 C45 C44 118.7(8) . . ?
C45 C46 C41 120.9(8) . . ?
N51 C51 C52 110.0(7) . . ?
N51 C51 C55 122.1(6) . . ?
C52 C51 C55 127.8(7) . . ?
C53 C52 C51 105.8(7) . . ?
N52 C53 C52 108.0(6) . . ?
N52 C53 C54 124.0(7) . . ?
C52 C53 C54 128.1(7) . . ?
C56 C55 C60 117.5(7) . . ?
C56 C55 C51 122.7(7) . . ?
C60 C55 C51 119.7(8) . . ?
C55 C56 C57 122.2(8) . . ?
C58 C57 C56 118.8(9) . . ?
C57 C58 C59 120.1(9) . . ?
C60 C59 C58 120.7(9) . . ?
C59 C60 C55 120.6(9) . . ?
N61 C61 C62 108.4(7) . . ?
N61 C61 C65 123.0(7) . . ?
C62 C61 C65 128.5(7) . . ?
C61 C62 C63 107.5(7) . . ?
N62 C63 C62 106.9(7) . . ?
N62 C63 C64 123.1(7) . . ?
C62 C63 C64 130.1(7) . . ?
C70 C65 C66 118.8(7) . . ?
C70 C65 C61 122.2(7) . . ?
C66 C65 C61 119.0(7) . . ?
C67 C66 C65 119.9(8) . . ?
C68 C67 C66 121.0(9) . . ?
C67 C68 C69 120.6(9) . . ?
C70 C69 C68 119.3(9) . . ?
C65 C70 C69 120.4(8) . . ?
N71 C71 C72 109.8(7) . . ?
N71 C71 C75 123.3(7) . . ?
C72 C71 C75 126.9(7) . . ?
C73 C72 C71 106.6(7) . . ?
C72 C73 N72 107.7(7) . . ?
C72 C73 C74 130.3(8) . . ?
N72 C73 C74 122.0(8) . . ?
C76 C75 C80 119.9(9) . . ?
C76 C75 C71 120.9(8) . . ?
C80 C75 C71 119.2(8) . . ?
C75 C76 C77 120.6(10) . . ?
C78 C77 C76 120.9(11) . . ?
C77 C78 C79 118.8(10) . . ?
C78 C79 C80 122.6(11) . . ?
C75 C80 C79 117.1(10) . . ?
C86 C81 C82 119.3(8) . . ?
C86 C81 S2 117.6(7) . . ?
C82 C81 S2 123.0(6) . . ?
C83 C82 C81 120.4(8) . . ?
C84 C83 C82 119.1(9) . . ?
C85 C84 C83 123.1(9) . . ?
C85 C84 N81 115.3(9) . . ?
C83 C84 N81 121.7(10) . . ?
C84 C85 C86 118.1(9) . . ?
C81 C86 C85 120.0(9) . . ?
Cl2S C1S Cl1S 94.1(10) . . ?
Cl3S C2S Cl4S 104.3(16) . . ?

loop_
_geom_bond_atom_site_label_1
_geom_bond_atom_site_label_2
_geom_bond_distance
_geom_bond_site_symmetry_2
_geom_bond_publ_flag
Zn1 N31 2.045(6) . ?
Zn1 N11 2.071(6) . ?
Zn1 N21 2.063(6) . ?
Zn1 S1 2.242(2) . ?
Zn2 N51 2.030(6) . ?
Zn2 N61 2.059(6) . ?
Zn2 N71 2.059(6) . ?
Zn2 S2 2.235(2) . ?
S1 C41 1.758(8) . ?
S2 C81 1.755(8) . ?
B1 N22 1.545(10) . ?
B1 N12 1.558(10) . ?
B1 N32 1.567(10) . ?
B2 N62 1.555(11) . ?
B2 N72 1.539(11) . ?
B2 N52 1.550(10) . ?
N11 C11 1.345(9) . ?
N11 N12 1.377(8) . ?
N12 C13 1.348(9) . ?
N21 C21 1.326(9) . ?
N21 N22 1.385(8) . ?
N22 C23 1.363(9) . ?
N31 C31 1.337(9) . ?
N31 N32 1.367(8) . ?
N32 C33 1.366(9) . ?
N41 O1 1.234(10) . ?
N41 O2 1.230(9) . ?
N41 C44 1.465(11) . ?
N51 C51 1.332(9) . ?
N51 N52 1.372(8) . ?
N52 C53 1.362(9) . ?
N61 C61 1.346(9) . ?
N61 N62 1.375(8) . ?
N62 C63 1.345(9) . ?
N71 C71 1.341(9) . ?
N71 N72 1.383(8) . ?
N72 C73 1.375(9) . ?
N81 O3 1.223(12) . ?
N81 O4 1.226(12) . ?
N81 C84 1.466(12) . ?
C11 C12 1.385(11) . ?
C11 C15 1.489(11) . ?
C12 C13 1.366(11) . ?
C13 C14 1.490(11) . ?
C15 C20 1.383(11) . ?
C15 C16 1.380(10) . ?
C16 C17 1.376(12) . ?
C17 C18 1.369(13) . ?
C18 C19 1.380(12) . ?
C19 C20 1.390(11) . ?
C21 C22 1.396(10) . ?
C21 C25 1.484(10) . ?
C22 C23 1.382(10) . ?
C23 C24 1.487(10) . ?
C25 C30 1.394(10) . ?
C25 C26 1.403(10) . ?
C26 C27 1.373(11) . ?
C27 C28 1.383(11) . ?
C28 C29 1.377(11) . ?
C29 C30 1.376(10) . ?
C31 C32 1.390(10) . ?
C31 C35 1.466(10) . ?
C32 C33 1.363(10) . ?
C33 C34 1.501(11) . ?
C35 C36 1.375(10) . ?
C35 C40 1.405(10) . ?
C36 C37 1.380(11) . ?
C37 C38 1.383(12) . ?
C38 C39 1.383(11) . ?
C39 C40 1.374(11) . ?
C41 C42 1.396(10) . ?
C41 C46 1.411(10) . ?
C42 C43 1.381(10) . ?
C43 C44 1.369(11) . ?
C44 C45 1.367(12) . ?
C45 C46 1.373(11) . ?
C51 C52 1.400(10) . ?
C51 C55 1.473(10) . ?
C52 C53 1.373(10) . ?
C53 C54 1.507(10) . ?
C55 C56 1.393(11) . ?
C55 C60 1.392(11) . ?
C56 C57 1.393(11) . ?
C57 C58 1.373(12) . ?
C58 C59 1.388(13) . ?
C59 C60 1.378(12) . ?
C61 C62 1.385(10) . ?
C61 C65 1.471(10) . ?
C62 C63 1.383(10) . ?
C63 C64 1.497(10) . ?
C65 C70 1.364(11) . ?
C65 C66 1.404(11) . ?
C66 C67 1.383(12) . ?
C67 C68 1.337(13) . ?
C68 C69 1.380(12) . ?
C69 C70 1.407(11) . ?
C71 C72 1.403(11) . ?
C71 C75 1.462(11) . ?
C72 C73 1.366(11) . ?
C73 C74 1.484(11) . ?
C75 C76 1.381(11) . ?
C75 C80 1.404(12) . ?
C76 C77 1.373(12) . ?
C77 C78 1.345(15) . ?
C78 C79 1.392(16) . ?
C79 C80 1.378(15) . ?
C81 C86 1.397(11) . ?
C81 C82 1.410(11) . ?
C82 C83 1.372(11) . ?
C83 C84 1.373(12) . ?
C84 C85 1.374(13) . ?
C85 C86 1.406(12) . ?
C1S Cl2S 1.834(19) . ?
C1S Cl1S 1.99(2) . ?
Cl3S C2S 1.850(18) . ?
Cl4S C2S 1.853(18) . ?
